data_2020592
loop_
_publ_author_name
'Nguyen Thi Thanh, Chi'
'Pham Van, Thong'
'Le Thi Hong, Hai'
'Van Meervelt, Luc'

_publ_section_title
;
 Crystallization experiments with the dinuclear chelate ring complex
 di-\m-chlorido-bis[(\h^2^-2-allyl-4-methoxy-5-{[(propan-2-yloxy)carbonyl]methoxy}phenyl-\k<i>C</i>^1^)platinum(II)]
;
_journal_issue 10
_journal_name_full 'Acta Crystallographica Section C'
_journal_page_first 758
_journal_page_last 764
_journal_paper_doi 10.1107/S2053229616015151
_journal_volume 72
_journal_year 2016
_chemical_formula_iupac '[Pt (C14 H17 O4) Cl (C2 H6 O S)]'
_chemical_formula_moiety 'C16 H23 Cl O5 Pt S'
_chemical_formula_sum 'C16 H23 Cl O5 Pt S'
_chemical_formula_weight 557.94
_chemical_name_systematic
;(\h^2^-2-Allyl-4-methoxy-5-{[(propan-2-yloxy)carbonyl]methoxy}phenyl-\k<i>C</i>^1^)chlorido(dimethyl
sulfoxide-\k<i>N</i>)platinum(II)
;
_space_group_crystal_system triclinic
_space_group_IT_number 2
_space_group_name_Hall '-P 1'
_space_group_name_H-M_alt 'P -1'
_symmetry_space_group_name_Hall '-P 1'
_symmetry_space_group_name_H-M 'P -1'
_atom_sites_solution_hydrogens geom
_atom_sites_solution_primary direct
_audit_creation_method
;
Olex2 1.2
(compiled 2016.02.19 svn.r3266 for OlexSys, GUI svn.r5155)
;
_cell_angle_alpha 87.030(3)
_cell_angle_beta 82.074(3)
_cell_angle_gamma 87.651(3)
_cell_formula_units_Z 4
_cell_length_a 8.7920(3)
_cell_length_b 12.1383(4)
_cell_length_c 17.4745(6)
_cell_measurement_reflns_used 7952
_cell_measurement_temperature 101(2)
_cell_measurement_theta_max 29.0000
_cell_measurement_theta_min 2.8260
_cell_volume 1843.50(11)
_computing_cell_refinement
;
CrysAlis PRO (Rigaku Oxford Diffraction, 2015)
;
_computing_data_collection
;
CrysAlis PRO (Rigaku Oxford Diffraction, 2015)
;
_computing_data_reduction
;
CrysAlis PRO (Rigaku Oxford Diffraction, 2015)
;
_computing_molecular_graphics
;
OLEX2 (Dolomanov <i>et al.</i>,  2009)
;
_computing_publication_material
;
OLEX2 (Dolomanov <i>et al.</i>,  2009)
;
_computing_structure_refinement
;
SHELXL2015 (Sheldrick, 2015)
;
_computing_structure_solution
;
SHELXS97 (Sheldrick, 2008)
;
_diffrn_ambient_temperature 101(2)
_diffrn_detector_area_resol_mean 15.9631
_diffrn_measured_fraction_theta_full 0.998
_diffrn_measured_fraction_theta_max 0.998
_diffrn_measurement_device_type 'Agilent SuperNova (single source at offset, Eos detector) diffractometer'
_diffrn_measurement_method '\w scans'
_diffrn_radiation_monochromator mirror
_diffrn_radiation_type MoK\a
_diffrn_radiation_wavelength 0.71073
_diffrn_reflns_av_R_equivalents 0.0233
_diffrn_reflns_limit_h_max 10
_diffrn_reflns_limit_h_min -10
_diffrn_reflns_limit_k_max 14
_diffrn_reflns_limit_k_min -15
_diffrn_reflns_limit_l_max 20
_diffrn_reflns_limit_l_min -21
_diffrn_reflns_number 13831
_diffrn_reflns_theta_full 25.242
_diffrn_reflns_theta_max 26.370
_diffrn_reflns_theta_min 2.760
_exptl_absorpt_coefficient_mu 7.892
_exptl_absorpt_correction_T_max 1.00000
_exptl_absorpt_correction_T_min 0.85136
_exptl_absorpt_correction_type multi-scan
_exptl_absorpt_process_details
;
(CrysAlis PRO; Rigaku Oxford Diffraction, 2015)
;
_exptl_crystal_colour colourless
_exptl_crystal_density_diffrn 2.010
_exptl_crystal_description block
_exptl_crystal_F_000 1080
_exptl_crystal_size_max 0.22
_exptl_crystal_size_mid 0.15
_exptl_crystal_size_min 0.12
_refine_diff_density_max 1.112
_refine_diff_density_min -1.098
_refine_ls_extinction_method none
_refine_ls_goodness_of_fit_ref 1.052
_refine_ls_hydrogen_treatment constr
_refine_ls_matrix_type full
_refine_ls_number_parameters 441
_refine_ls_number_reflns 7504
_refine_ls_number_restraints 0
_refine_ls_restrained_S_all 1.052
_refine_ls_R_factor_all 0.0288
_refine_ls_R_factor_gt 0.0239
_refine_ls_shift/su_max 0.002
_refine_ls_shift/su_mean 0.000
_refine_ls_structure_factor_coef Fsqd
_refine_ls_weighting_details 'w=1/[\s^2^(Fo^2^)+(0.0132P)^2^+1.6196P] where P=(Fo^2^+2Fc^2^)/3'
_refine_ls_weighting_scheme calc
_refine_ls_wR_factor_gt 0.0484
_refine_ls_wR_factor_ref 0.0510
_reflns_number_gt 6746
_reflns_number_total 7504
_reflns_threshold_expression 'I > 2\s(I)'
_cod_data_source_file sk3638sup1.cif
_cod_data_source_block IV
_cod_original_cell_volume 1843.52(12)
_cod_database_code 2020592
_shelx_space_group_comment
;
The symmetry employed for this shelxl refinement is uniquely defined
by the following loop, which should always be used as a source of
symmetry information in preference to the above space-group names.
They are only intended as comments.
;

loop_
_space_group_symop_operation_xyz
'x, y, z'
'-x, -y, -z'

loop_
_atom_site_type_symbol
_atom_site_label
_atom_site_fract_x
_atom_site_fract_y
_atom_site_fract_z
_atom_site_U_iso_or_equiv
_atom_site_adp_type
_atom_site_calc_flag
_atom_site_occupancy
Pt Pt1 0.11532(2) 0.98567(2) 0.38029(2) 0.01055(4) Uani d 1
Cl Cl1 -0.06390(11) 1.08305(7) 0.31254(5) 0.01287(19) Uani d 1
S S1 0.01065(11) 0.81710(8) 0.35908(6) 0.0141(2) Uani d 1
O O1 0.1887(3) 1.4250(2) 0.43020(16) 0.0143(6) Uani d 1
C C1 0.2228(4) 1.1230(3) 0.4015(2) 0.0112(8) Uani d 1
O O2 0.1517(3) 1.4180(2) 0.27435(17) 0.0207(7) Uani d 1
C C2 0.1563(4) 1.2297(3) 0.4075(2) 0.0112(8) Uani d 1
H H2 0.0515 1.2424 0.4009 0.013 Uiso calc 1
O O3 -0.0878(3) 1.4922(2) 0.30078(16) 0.0210(7) Uani d 1
C C3 0.2427(4) 1.3167(3) 0.4229(2) 0.0119(8) Uani d 1
O O4 0.4707(3) 1.3899(2) 0.45167(16) 0.0158(6) Uani d 1
C C4 0.3971(4) 1.2989(3) 0.4339(2) 0.0120(8) Uani d 1
O O5 0.0797(3) 0.7189(2) 0.39671(18) 0.0215(7) Uani d 1
C C5 0.4646(4) 1.1942(3) 0.4272(2) 0.0131(8) Uani d 1
H H5 0.5694 1.1819 0.4340 0.016 Uiso calc 1
C C6 0.3779(4) 1.1062(3) 0.4103(2) 0.0120(8) Uani d 1
C C7 0.4477(4) 0.9922(3) 0.3971(2) 0.0145(9) Uani d 1
H H7A 0.5246 0.9753 0.4327 0.017 Uiso calc 1
H H7B 0.5007 0.9892 0.3434 0.017 Uiso calc 1
C C8 0.3243(4) 0.9076(3) 0.4106(2) 0.0148(9) Uani d 1
H H8 0.3526 0.8339 0.3887 0.018 Uiso calc 1
C C9 0.2128(4) 0.9081(3) 0.4760(2) 0.0164(9) Uani d 1
H H9A 0.2136 0.9625 0.5131 0.020 Uiso calc 1
H H9B 0.1363 0.8541 0.4832 0.020 Uiso calc 1
C C10 0.0441(4) 1.4546(3) 0.4063(2) 0.0140(8) Uani d 1
H H10A 0.0129 1.5300 0.4226 0.017 Uiso calc 1
H H10B -0.0336 1.4035 0.4325 0.017 Uiso calc 1
C C11 0.0463(5) 1.4511(3) 0.3196(2) 0.0152(9) Uani d 1
C C12 -0.1070(5) 1.4918(4) 0.2193(3) 0.0265(11) Uani d 1
H H12A -0.0062 1.5010 0.1870 0.032 Uiso calc 1
H H12B -0.1760 1.5545 0.2064 0.032 Uiso calc 1
C C13 -0.1733(6) 1.3861(4) 0.2021(3) 0.0408(14) Uani d 1
H H13A -0.1935 1.3894 0.1483 0.061 Uiso calc 1
H H13B -0.2696 1.3747 0.2366 0.061 Uiso calc 1
H H13C -0.1003 1.3248 0.2102 0.061 Uiso calc 1
C C14 0.6328(4) 1.3781(3) 0.4526(3) 0.0212(10) Uani d 1
H H14A 0.6831 1.3566 0.4017 0.032 Uiso calc 1
H H14B 0.6542 1.3212 0.4919 0.032 Uiso calc 1
H H14C 0.6724 1.4485 0.4649 0.032 Uiso calc 1
C C15 -0.1904(4) 0.8205(3) 0.3894(3) 0.0204(9) Uani d 1
H H15A -0.2106 0.8335 0.4448 0.031 Uiso calc 1
H H15B -0.2324 0.7498 0.3797 0.031 Uiso calc 1
H H15C -0.2392 0.8801 0.3605 0.031 Uiso calc 1
C C16 0.0145(5) 0.7945(3) 0.2591(2) 0.0205(9) Uani d 1
H H16A -0.0342 0.8581 0.2341 0.031 Uiso calc 1
H H16B -0.0415 0.7279 0.2533 0.031 Uiso calc 1
H H16C 0.1212 0.7849 0.2349 0.031 Uiso calc 1
Pt Pt2 0.55218(2) 1.03314(2) 0.11676(2) 0.01112(4) Uani d 1
Cl Cl2 0.34837(11) 0.95154(8) 0.19582(6) 0.0149(2) Uani d 1
S S2 0.43337(11) 1.20883(8) 0.13383(6) 0.0133(2) Uani d 1
O O6 0.6563(3) 0.5879(2) 0.07660(16) 0.0140(6) Uani d 1
O O7 0.2914(3) 0.6369(3) 0.18347(18) 0.0281(7) Uani d 1
O O8 0.5009(3) 0.5530(3) 0.22136(17) 0.0279(8) Uani d 1
O O9 0.9494(3) 0.6089(2) 0.04786(16) 0.0167(6) Uani d 1
O O10 0.5067(3) 1.3000(2) 0.08416(16) 0.0188(6) Uani d 1
C C17 0.6739(4) 0.8886(3) 0.1021(2) 0.0124(8) Uani d 1
C C18 0.6118(4) 0.7856(3) 0.0980(2) 0.0129(8) Uani d 1
H H18 0.5035 0.7787 0.1065 0.015 Uiso calc 1
C C19 0.7057(4) 0.6932(3) 0.0818(2) 0.0115(8) Uani d 1
C C20 0.8667(4) 0.7033(3) 0.0675(2) 0.0119(8) Uani d 1
C C21 0.9285(4) 0.8049(3) 0.0737(2) 0.0141(8) Uani d 1
H H21 1.0369 0.8115 0.0666 0.017 Uiso calc 1
C C22 0.8334(4) 0.8976(3) 0.0905(2) 0.0125(8) Uani d 1
C C23 0.8944(4) 1.0105(3) 0.0996(2) 0.0145(9) Uani d 1
H H23A 0.9172 1.0164 0.1531 0.017 Uiso calc 1
H H23B 0.9908 1.0210 0.0638 0.017 Uiso calc 1
C C24 0.7760(4) 1.0985(3) 0.0820(2) 0.0159(9) Uani d 1
H H24 0.7914 1.1737 0.0998 0.019 Uiso calc 1
C C25 0.6979(4) 1.0953(3) 0.0170(2) 0.0164(9) Uani d 1
H H25A 0.7191 1.0366 -0.0173 0.020 Uiso calc 1
H H25B 0.6240 1.1518 0.0074 0.020 Uiso calc 1
C C26 0.4943(4) 0.5749(3) 0.0873(2) 0.0133(8) Uani d 1
H H26A 0.4735 0.4992 0.0739 0.016 Uiso calc 1
H H26B 0.4481 0.6271 0.0509 0.016 Uiso calc 1
C C27 0.4160(5) 0.5940(3) 0.1689(2) 0.0169(9) Uani d 1
C C28 0.4414(6) 0.5700(5) 0.3024(3) 0.0437(15) Uani d 1
H H28A 0.4375 0.4986 0.3326 0.052 Uiso calc 1
H H28B 0.3363 0.6037 0.3066 0.052 Uiso calc 1
C C29 0.5460(6) 0.6441(4) 0.3321(3) 0.0381(13) Uani d 1
H H29A 0.5146 0.6521 0.3877 0.057 Uiso calc 1
H H29B 0.5419 0.7166 0.3050 0.057 Uiso calc 1
H H29C 0.6512 0.6128 0.3236 0.057 Uiso calc 1
C C30 1.1126(4) 0.6181(4) 0.0286(3) 0.0231(10) Uani d 1
H H30A 1.1345 0.6717 -0.0150 0.035 Uiso calc 1
H H30B 1.1591 0.5460 0.0143 0.035 Uiso calc 1
H H30C 1.1556 0.6428 0.0734 0.035 Uiso calc 1
C C31 0.2328(5) 1.2145(4) 0.1273(3) 0.0251(10) Uani d 1
H H31A 0.2168 1.2034 0.0739 0.038 Uiso calc 1
H H31B 0.1889 1.2867 0.1429 0.038 Uiso calc 1
H H31C 0.1825 1.1564 0.1616 0.038 Uiso calc 1
C C32 0.4317(5) 1.2398(3) 0.2321(2) 0.0211(10) Uani d 1
H H32A 0.3681 1.1871 0.2654 0.032 Uiso calc 1
H H32B 0.3893 1.3148 0.2402 0.032 Uiso calc 1
H H32C 0.5369 1.2344 0.2450 0.032 Uiso calc 1

loop_
_atom_site_aniso_label
_atom_site_aniso_U_11
_atom_site_aniso_U_22
_atom_site_aniso_U_33
_atom_site_aniso_U_12
_atom_site_aniso_U_13
_atom_site_aniso_U_23
Pt1 0.01251(8) 0.00795(8) 0.01134(8) 0.00155(6) -0.00278(6) -0.00031(6)
Cl1 0.0175(5) 0.0087(4) 0.0138(5) 0.0015(4) -0.0079(4) 0.0003(4)
S1 0.0154(5) 0.0101(5) 0.0172(5) 0.0005(4) -0.0030(4) -0.0018(4)
O1 0.0112(14) 0.0105(14) 0.0220(16) 0.0021(11) -0.0064(12) 0.0001(12)
C1 0.014(2) 0.013(2) 0.0076(19) -0.0029(16) -0.0023(15) 0.0012(16)
O2 0.0182(16) 0.0217(16) 0.0206(16) 0.0041(13) 0.0001(13) 0.0026(14)
C2 0.0085(19) 0.013(2) 0.013(2) 0.0021(15) -0.0034(15) 0.0027(17)
O3 0.0178(16) 0.0297(18) 0.0167(16) 0.0068(13) -0.0082(12) -0.0033(14)
C3 0.015(2) 0.012(2) 0.0091(19) 0.0005(16) -0.0014(15) -0.0008(16)
O4 0.0104(14) 0.0124(14) 0.0260(16) -0.0008(11) -0.0057(12) -0.0043(13)
C4 0.011(2) 0.015(2) 0.0098(19) -0.0015(16) -0.0005(15) -0.0020(17)
O5 0.0228(17) 0.0113(15) 0.0325(18) 0.0015(12) -0.0123(14) 0.0016(14)
C5 0.012(2) 0.016(2) 0.011(2) 0.0013(16) -0.0023(15) 0.0028(17)
C6 0.015(2) 0.0093(19) 0.0113(19) 0.0018(15) -0.0016(16) 0.0029(16)
C7 0.015(2) 0.011(2) 0.017(2) 0.0027(16) -0.0030(16) 0.0010(17)
C8 0.018(2) 0.0076(19) 0.018(2) 0.0069(16) -0.0065(17) 0.0031(17)
C9 0.019(2) 0.013(2) 0.018(2) 0.0022(17) -0.0090(17) 0.0021(18)
C10 0.011(2) 0.011(2) 0.021(2) 0.0013(15) -0.0069(16) -0.0015(17)
C11 0.018(2) 0.0085(19) 0.021(2) -0.0001(16) -0.0074(18) 0.0011(18)
C12 0.029(3) 0.030(3) 0.022(2) 0.005(2) -0.010(2) 0.002(2)
C13 0.045(3) 0.040(3) 0.042(3) 0.004(3) -0.021(3) -0.012(3)
C14 0.013(2) 0.019(2) 0.033(3) -0.0041(17) -0.0050(18) -0.005(2)
C15 0.017(2) 0.021(2) 0.023(2) -0.0037(18) 0.0020(18) -0.005(2)
C16 0.029(3) 0.018(2) 0.015(2) -0.0038(19) -0.0016(18) -0.0051(19)
Pt2 0.01299(8) 0.00863(8) 0.01108(8) -0.00005(6) 0.00062(6) -0.00056(6)
Cl2 0.0151(5) 0.0100(5) 0.0172(5) -0.0016(4) 0.0066(4) -0.0005(4)
S2 0.0166(5) 0.0098(5) 0.0122(5) 0.0013(4) 0.0014(4) -0.0003(4)
O6 0.0114(14) 0.0083(14) 0.0218(16) -0.0002(11) -0.0003(11) -0.0023(12)
O7 0.0241(18) 0.0320(19) 0.0250(18) 0.0075(15) 0.0061(14) -0.0023(15)
O8 0.0264(18) 0.040(2) 0.0173(16) -0.0047(15) -0.0061(13) 0.0073(15)
O9 0.0133(15) 0.0135(15) 0.0226(16) 0.0023(11) 0.0000(12) -0.0047(13)
O10 0.0254(17) 0.0120(15) 0.0171(15) 0.0016(12) 0.0028(12) 0.0016(13)
C17 0.016(2) 0.012(2) 0.0084(19) 0.0031(16) -0.0016(16) -0.0037(16)
C18 0.012(2) 0.014(2) 0.012(2) -0.0013(16) -0.0001(15) -0.0004(17)
C19 0.016(2) 0.0100(19) 0.0093(19) -0.0021(16) -0.0034(15) -0.0005(16)
C20 0.013(2) 0.012(2) 0.0104(19) 0.0047(16) 0.0001(15) -0.0022(17)
C21 0.013(2) 0.016(2) 0.013(2) -0.0021(16) 0.0001(16) 0.0010(17)
C22 0.015(2) 0.014(2) 0.0091(19) -0.0021(16) -0.0008(15) -0.0020(17)
C23 0.013(2) 0.014(2) 0.017(2) -0.0027(16) -0.0034(16) -0.0016(18)
C24 0.020(2) 0.010(2) 0.018(2) -0.0045(16) 0.0005(17) -0.0035(17)
C25 0.014(2) 0.020(2) 0.014(2) 0.0008(17) 0.0031(16) -0.0012(18)
C26 0.012(2) 0.0100(19) 0.019(2) -0.0016(15) -0.0049(16) -0.0011(17)
C27 0.019(2) 0.013(2) 0.019(2) -0.0073(17) -0.0025(17) 0.0033(18)
C28 0.046(3) 0.067(4) 0.020(3) -0.025(3) -0.010(2) 0.010(3)
C29 0.034(3) 0.045(3) 0.035(3) -0.002(2) -0.003(2) -0.010(3)
C30 0.014(2) 0.020(2) 0.035(3) 0.0038(18) 0.0011(19) -0.011(2)
C31 0.018(2) 0.024(2) 0.033(3) 0.0032(19) -0.006(2) 0.003(2)
C32 0.028(2) 0.019(2) 0.016(2) 0.0045(19) 0.0003(18) -0.0027(19)

loop_
_atom_type_symbol
_atom_type_description
_atom_type_scat_dispersion_real
_atom_type_scat_dispersion_imag
_atom_type_scat_source
C C 0.0033 0.0016 'International Tables Vol C Tables 4.2.6.8 and 6.1.1.4'
H H 0.0000 0.0000 'International Tables Vol C Tables 4.2.6.8 and 6.1.1.4'
Cl Cl 0.1484 0.1585 'International Tables Vol C Tables 4.2.6.8 and 6.1.1.4'
O O 0.0106 0.0060 'International Tables Vol C Tables 4.2.6.8 and 6.1.1.4'
Pt Pt -1.7033 8.3905 'International Tables Vol C Tables 4.2.6.8 and 6.1.1.4'
S S 0.1246 0.1234 'International Tables Vol C Tables 4.2.6.8 and 6.1.1.4'

loop_
_geom_angle_atom_site_label_1
_geom_angle_atom_site_label_2
_geom_angle_atom_site_label_3
_geom_angle
S1 Pt1 Cl1 91.13(3)
C1 Pt1 Cl1 94.05(11)
C1 Pt1 S1 174.66(11)
C1 Pt1 C8 81.65(15)
C1 Pt1 C9 86.40(15)
C8 Pt1 Cl1 162.70(11)
C8 Pt1 S1 93.01(11)
C9 Pt1 Cl1 158.91(11)
C9 Pt1 S1 89.25(11)
C9 Pt1 C8 38.06(15)
O5 S1 Pt1 115.04(12)
O5 S1 C15 108.52(19)
O5 S1 C16 108.95(19)
C15 S1 Pt1 110.52(14)
C15 S1 C16 100.2(2)
C16 S1 Pt1 112.51(14)
C3 O1 C10 118.1(3)
C2 C1 Pt1 126.1(3)
C6 C1 Pt1 114.9(3)
C6 C1 C2 119.0(3)
C1 C2 H2 119.8
C3 C2 C1 120.3(3)
C3 C2 H2 119.8
C11 O3 C12 116.3(3)
O1 C3 C4 114.4(3)
C2 C3 O1 125.1(3)
C2 C3 C4 120.4(3)
C4 O4 C14 117.0(3)
O4 C4 C3 115.7(3)
O4 C4 C5 124.5(3)
C5 C4 C3 119.8(3)
C4 C5 H5 120.1
C4 C5 C6 119.9(3)
C6 C5 H5 120.1
C1 C6 C5 120.5(3)
C1 C6 C7 117.1(3)
C5 C6 C7 122.3(3)
C6 C7 H7A 109.6
C6 C7 H7B 109.6
C6 C7 C8 110.2(3)
H7A C7 H7B 108.1
C8 C7 H7A 109.6
C8 C7 H7B 109.6
Pt1 C8 H8 116.0
C7 C8 Pt1 107.7(2)
C7 C8 H8 116.0
C9 C8 Pt1 70.6(2)
C9 C8 C7 121.5(4)
C9 C8 H8 116.0
Pt1 C9 H9A 107.0
Pt1 C9 H9B 91.5
C8 C9 Pt1 71.4(2)
C8 C9 H9A 120.0
C8 C9 H9B 120.0
H9A C9 H9B 120.0
O1 C10 H10A 109.0
O1 C10 H10B 109.0
O1 C10 C11 112.8(3)
H10A C10 H10B 107.8
C11 C10 H10A 109.0
C11 C10 H10B 109.0
O2 C11 O3 125.0(4)
O2 C11 C10 125.9(4)
O3 C11 C10 109.1(3)
O3 C12 H12A 109.6
O3 C12 H12B 109.6
O3 C12 C13 110.4(4)
H12A C12 H12B 108.1
C13 C12 H12A 109.6
C13 C12 H12B 109.6
C12 C13 H13A 109.5
C12 C13 H13B 109.5
C12 C13 H13C 109.5
H13A C13 H13B 109.5
H13A C13 H13C 109.5
H13B C13 H13C 109.5
O4 C14 H14A 109.5
O4 C14 H14B 109.5
O4 C14 H14C 109.5
H14A C14 H14B 109.5
H14A C14 H14C 109.5
H14B C14 H14C 109.5
S1 C15 H15A 109.5
S1 C15 H15B 109.5
S1 C15 H15C 109.5
H15A C15 H15B 109.5
H15A C15 H15C 109.5
H15B C15 H15C 109.5
S1 C16 H16A 109.5
S1 C16 H16B 109.5
S1 C16 H16C 109.5
H16A C16 H16B 109.5
H16A C16 H16C 109.5
H16B C16 H16C 109.5
Cl2 Pt2 S2 90.82(3)
C17 Pt2 Cl2 93.56(11)
C17 Pt2 S2 174.56(11)
C17 Pt2 C24 81.44(15)
C17 Pt2 C25 86.30(16)
C24 Pt2 Cl2 159.15(11)
C24 Pt2 S2 93.34(11)
C25 Pt2 Cl2 162.12(11)
C25 Pt2 S2 90.53(11)
C25 Pt2 C24 38.35(14)
O10 S2 Pt2 115.65(12)
O10 S2 C31 108.77(19)
O10 S2 C32 108.61(19)
C31 S2 Pt2 114.39(15)
C32 S2 Pt2 107.55(14)
C32 S2 C31 100.7(2)
C19 O6 C26 116.5(3)
C27 O8 C28 116.8(4)
C20 O9 C30 116.8(3)
C18 C17 Pt2 125.6(3)
C18 C17 C22 119.1(4)
C22 C17 Pt2 115.1(3)
C17 C18 H18 119.5
C19 C18 C17 120.9(4)
C19 C18 H18 119.5
O6 C19 C18 125.6(3)
O6 C19 C20 114.6(3)
C18 C19 C20 119.8(3)
O9 C20 C19 115.6(3)
O9 C20 C21 125.1(3)
C21 C20 C19 119.3(3)
C20 C21 H21 119.7
C20 C21 C22 120.6(4)
C22 C21 H21 119.7
C17 C22 C23 116.8(3)
C21 C22 C17 120.2(3)
C21 C22 C23 123.0(3)
C22 C23 H23A 109.8
C22 C23 H23B 109.8
H23A C23 H23B 108.2
C24 C23 C22 109.4(3)
C24 C23 H23A 109.8
C24 C23 H23B 109.8
Pt2 C24 H24 115.8
C23 C24 Pt2 108.0(3)
C23 C24 H24 115.8
C25 C24 Pt2 70.4(2)
C25 C24 C23 121.9(4)
C25 C24 H24 115.8
Pt2 C25 H25A 107.3
Pt2 C25 H25B 91.4
C24 C25 Pt2 71.2(2)
C24 C25 H25A 120.0
C24 C25 H25B 120.0
H25A C25 H25B 120.0
O6 C26 H26A 108.7
O6 C26 H26B 108.7
O6 C26 C27 114.4(3)
H26A C26 H26B 107.6
C27 C26 H26A 108.7
C27 C26 H26B 108.7
O7 C27 O8 124.7(4)
O7 C27 C26 124.0(4)
O8 C27 C26 111.3(4)
O8 C28 H28A 110.2
O8 C28 H28B 110.2
O8 C28 C29 107.3(4)
H28A C28 H28B 108.5
C29 C28 H28A 110.2
C29 C28 H28B 110.2
C28 C29 H29A 109.5
C28 C29 H29B 109.5
C28 C29 H29C 109.5
H29A C29 H29B 109.5
H29A C29 H29C 109.5
H29B C29 H29C 109.5
O9 C30 H30A 109.5
O9 C30 H30B 109.5
O9 C30 H30C 109.5
H30A C30 H30B 109.5
H30A C30 H30C 109.5
H30B C30 H30C 109.5
S2 C31 H31A 109.5
S2 C31 H31B 109.5
S2 C31 H31C 109.5
H31A C31 H31B 109.5
H31A C31 H31C 109.5
H31B C31 H31C 109.5
S2 C32 H32A 109.5
S2 C32 H32B 109.5
S2 C32 H32C 109.5
H32A C32 H32B 109.5
H32A C32 H32C 109.5
H32B C32 H32C 109.5

loop_
_geom_bond_atom_site_label_1
_geom_bond_atom_site_label_2
_geom_bond_distance
Pt1 Cl1 2.3449(9)
Pt1 S1 2.3448(10)
Pt1 C1 2.025(4)
Pt1 C8 2.151(4)
Pt1 C9 2.140(4)
S1 O5 1.480(3)
S1 C15 1.773(4)
S1 C16 1.778(4)
O1 C3 1.385(4)
O1 C10 1.419(4)
C1 C2 1.402(5)
C1 C6 1.399(5)
O2 C11 1.201(5)
C2 H2 0.9500
C2 C3 1.384(5)
O3 C11 1.337(5)
O3 C12 1.457(5)
C3 C4 1.403(5)
O4 C4 1.373(4)
O4 C14 1.429(4)
C4 C5 1.384(5)
C5 H5 0.9500
C5 C6 1.403(5)
C6 C7 1.506(5)
C7 H7A 0.9900
C7 H7B 0.9900
C7 C8 1.511(5)
C8 H8 1.0000
C8 C9 1.399(6)
C9 H9A 0.9500
C9 H9B 0.9500
C10 H10A 0.9900
C10 H10B 0.9900
C10 C11 1.515(5)
C12 H12A 0.9900
C12 H12B 0.9900
C12 C13 1.492(6)
C13 H13A 0.9800
C13 H13B 0.9800
C13 H13C 0.9800
C14 H14A 0.9800
C14 H14B 0.9800
C14 H14C 0.9800
C15 H15A 0.9800
C15 H15B 0.9800
C15 H15C 0.9800
C16 H16A 0.9800
C16 H16B 0.9800
C16 H16C 0.9800
Pt2 Cl2 2.3284(9)
Pt2 S2 2.3507(10)
Pt2 C17 2.027(4)
Pt2 C24 2.149(4)
Pt2 C25 2.140(4)
S2 O10 1.482(3)
S2 C31 1.781(4)
S2 C32 1.775(4)
O6 C19 1.378(4)
O6 C26 1.425(4)
O7 C27 1.194(5)
O8 C27 1.326(5)
O8 C28 1.462(6)
O9 C20 1.365(4)
O9 C30 1.435(5)
C17 C18 1.394(5)
C17 C22 1.397(5)
C18 H18 0.9500
C18 C19 1.383(5)
C19 C20 1.412(5)
C20 C21 1.384(5)
C21 H21 0.9500
C21 C22 1.393(5)
C22 C23 1.517(5)
C23 H23A 0.9900
C23 H23B 0.9900
C23 C24 1.510(5)
C24 H24 1.0000
C24 C25 1.409(5)
C25 H25A 0.9500
C25 H25B 0.9500
C26 H26A 0.9900
C26 H26B 0.9900
C26 C27 1.521(6)
C28 H28A 0.9900
C28 H28B 0.9900
C28 C29 1.474(6)
C29 H29A 0.9800
C29 H29B 0.9800
C29 H29C 0.9800
C30 H30A 0.9800
C30 H30B 0.9800
C30 H30C 0.9800
C31 H31A 0.9800
C31 H31B 0.9800
C31 H31C 0.9800
C32 H32A 0.9800
C32 H32B 0.9800
C32 H32C 0.9800

loop_
_geom_hbond_atom_site_label_D
_geom_hbond_atom_site_label_H
_geom_hbond_atom_site_label_A
_geom_hbond_site_symmetry_D
_geom_hbond_site_symmetry_H
_geom_hbond_site_symmetry_A
_geom_hbond_distance_DH
_geom_hbond_distance_HA
_geom_hbond_distance_DA
_geom_hbond_angle_DHA
_geom_hbond_publ_flag
C9 H9B O5 1_555 1_555 1_555 0.95 2.40 3.092(4) 130 yes
C10 H10A O5 1_555 1_555 1_565 0.99 2.40 3.230(4) 142 yes
C16 H16C O7 1_555 1_555 1_555 0.98 2.42 3.213(5) 138 yes
C25 H25B O10 1_555 1_555 1_555 0.95 2.41 3.129(4) 132 yes
C26 H26A O10 1_555 1_555 1_545 0.99 2.42 3.337(4) 153 yes
C26 H26B O10 1_555 1_555 2_675 0.99 2.46 3.289(4) 141 yes
C28 H28A O4 1_555 1_555 1_545 0.99 2.45 3.346(6) 150 yes
C30 H30B O9 1_555 1_555 2_765 0.98 2.50 3.222(5) 130 yes
C30 H30C O7 1_555 1_555 1_655 0.98 2.40 3.334(6) 160 yes
C32 H32B O2 1_555 1_555 1_555 0.98 2.41 3.242(5) 143 yes
C15 H15A <i>Cg</i>1 1_555 1_555 2_576 0.98 2.49 3.405(5) 155 yes
C31 H31A Cg2 1_555 1_555 2_675 0.98 2.77 3.732(5) 166 yes
C32 H32A <i>Cg</i>1 1_555 1_555 1_555 0.98 2.66 3.269(4) 120 yes

loop_
_geom_torsion_atom_site_label_1
_geom_torsion_atom_site_label_2
_geom_torsion_atom_site_label_3
_geom_torsion_atom_site_label_4
_geom_torsion
Pt1 C1 C2 C3 179.5(3)
Pt1 C1 C6 C5 -178.4(3)
Pt1 C1 C6 C7 4.5(4)
O1 C3 C4 O4 1.3(5)
O1 C3 C4 C5 -179.2(3)
O1 C10 C11 O2 6.4(6)
O1 C10 C11 O3 -172.8(3)
C1 C2 C3 O1 -179.8(3)
C1 C2 C3 C4 -0.9(6)
C1 C6 C7 C8 -24.6(5)
C2 C1 C6 C5 1.9(6)
C2 C1 C6 C7 -175.2(3)
C2 C3 C4 O4 -177.7(3)
C2 C3 C4 C5 1.8(6)
C3 O1 C10 C11 -67.9(4)
C3 C4 C5 C6 -0.7(6)
O4 C4 C5 C6 178.7(3)
C4 C5 C6 C1 -1.1(6)
C4 C5 C6 C7 175.8(4)
C5 C6 C7 C8 158.4(4)
C6 C1 C2 C3 -0.9(5)
C6 C7 C8 Pt1 30.8(4)
C6 C7 C8 C9 -46.8(5)
C7 C8 C9 Pt1 99.3(3)
C10 O1 C3 C2 -12.4(5)
C10 O1 C3 C4 168.6(3)
C11 O3 C12 C13 89.2(5)
C12 O3 C11 O2 2.6(6)
C12 O3 C11 C10 -178.2(3)
C14 O4 C4 C3 -171.6(3)
C14 O4 C4 C5 9.0(5)
Pt2 C17 C18 C19 174.8(3)
Pt2 C17 C22 C21 -175.0(3)
Pt2 C17 C22 C23 6.9(4)
O6 C19 C20 O9 2.3(5)
O6 C19 C20 C21 -177.9(3)
O6 C26 C27 O7 143.6(4)
O6 C26 C27 O8 -39.0(5)
O9 C20 C21 C22 176.8(3)
C17 C18 C19 O6 179.9(4)
C17 C18 C19 C20 -1.4(6)
C17 C22 C23 C24 -27.0(5)
C18 C17 C22 C21 1.1(6)
C18 C17 C22 C23 -177.0(3)
C18 C19 C20 O9 -176.6(3)
C18 C19 C20 C21 3.2(6)
C19 O6 C26 C27 -67.5(4)
C19 C20 C21 C22 -2.9(6)
C20 C21 C22 C17 0.8(6)
C20 C21 C22 C23 178.8(4)
C21 C22 C23 C24 155.0(4)
C22 C17 C18 C19 -0.8(6)
C22 C23 C24 Pt2 32.2(4)
C22 C23 C24 C25 -45.5(5)
C23 C24 C25 Pt2 99.6(3)
C26 O6 C19 C18 1.5(5)
C26 O6 C19 C20 -177.4(3)
C27 O8 C28 C29 -113.4(5)
C28 O8 C27 O7 -5.1(6)
C28 O8 C27 C26 177.5(3)
C30 O9 C20 C19 176.5(3)
C30 O9 C20 C21 -3.3(6)

_cod_database_fobs_code 2020592
